data_4114296
loop_
_publ_author_name
'Wei-Wei Liao'
'Kai Li'
'Yong Tang'

_publ_section_title
;
 Controllable Diastereoselective Cyclopropanation. Enantioselective
 Synthesis of Vinylcyclopropanes via Chiral Telluronium Ylides
;
_journal_name_full 'Journal of the American Chemical Society'
_journal_page_first 13030
_journal_page_last 13031
_journal_paper_doi 10.1021/ja036254c
_journal_volume 125
_journal_year 2003
_chemical_formula_sum 'C12 H25 Br Si Te'
_chemical_formula_weight 404.92
_chemical_name_systematic
; 
 ? 
;
_space_group_IT_number 18
_symmetry_cell_setting orthorhombic
_symmetry_space_group_name_Hall 'P 2 2ab'
_symmetry_space_group_name_H-M 'P 21 21 2'
_atom_sites_solution_hydrogens geom
_atom_sites_solution_primary direct
_atom_sites_solution_secondary difmap
_audit_creation_method SHELXL-97
_cell_angle_alpha 90.00
_cell_angle_beta 90.00
_cell_angle_gamma 90.00
_cell_formula_units_Z 4
_cell_length_a 11.8162(10)
_cell_length_b 14.1277(11)
_cell_length_c 10.3477(8)
_cell_measurement_reflns_used 2403
_cell_measurement_temperature 293(2)
_cell_measurement_theta_max 42.611
_cell_measurement_theta_min 4.880
_cell_volume 1727.4(2)
_computing_cell_refinement 'Bruker SMART'
_computing_data_collection 'Bruker SMART'
_computing_data_reduction 'Bruker SHELXTL'
_computing_molecular_graphics 'Bruker SHELXTL'
_computing_publication_material 'Bruker SHELXTL'
_computing_structure_refinement 'SHELXL-97 (Sheldrick, 1997)'
_computing_structure_solution 'SHELXS-97 (Sheldrick, 1990)'
_diffrn_ambient_temperature 293(2)
_diffrn_measured_fraction_theta_full 0.970
_diffrn_measured_fraction_theta_max 0.970
_diffrn_measurement_device_type 'CCD area detector'
_diffrn_measurement_method 'phi and omega scans'
_diffrn_radiation_monochromator graphite
_diffrn_radiation_source 'fine-focus sealed tube'
_diffrn_radiation_type MoK\a
_diffrn_radiation_wavelength 0.71073
_diffrn_reflns_av_R_equivalents 0.0839
_diffrn_reflns_av_sigmaI/netI 0.0860
_diffrn_reflns_limit_h_max 15
_diffrn_reflns_limit_h_min -14
_diffrn_reflns_limit_k_max 15
_diffrn_reflns_limit_k_min -18
_diffrn_reflns_limit_l_max 13
_diffrn_reflns_limit_l_min -13
_diffrn_reflns_number 10625
_diffrn_reflns_theta_full 28.25
_diffrn_reflns_theta_max 28.25
_diffrn_reflns_theta_min 1.97
_exptl_absorpt_coefficient_mu 4.081
_exptl_absorpt_correction_T_max 1.00000
_exptl_absorpt_correction_T_min 0.65876
_exptl_absorpt_correction_type sadabs
_exptl_crystal_colour colourless
_exptl_crystal_density_diffrn 1.557
_exptl_crystal_F_000 792
_exptl_crystal_size_max 0.330
_exptl_crystal_size_mid 0.180
_exptl_crystal_size_min 0.163
_refine_diff_density_max 0.534
_refine_diff_density_min -0.484
_refine_diff_density_rms 0.087
_refine_ls_abs_structure_details 'Flack H D (1983), Acta Cryst. A39, 876-881'
_refine_ls_abs_structure_Flack -0.005(18)
_refine_ls_extinction_coef 0.00208(11)
_refine_ls_extinction_expression Fc^*^=kFc[1+0.001xFc^2^\l^3^/sin(2\q)]^-1/4^
_refine_ls_extinction_method SHELXL
_refine_ls_goodness_of_fit_ref 0.812
_refine_ls_hydrogen_treatment mixed
_refine_ls_matrix_type full
_refine_ls_number_parameters 150
_refine_ls_number_reflns 4046
_refine_ls_number_restraints 2
_refine_ls_restrained_S_all 0.812
_refine_ls_R_factor_all 0.0646
_refine_ls_R_factor_gt 0.0392
_refine_ls_shift/su_max 0.114
_refine_ls_shift/su_mean 0.035
_refine_ls_structure_factor_coef Fsqd
_refine_ls_weighting_details 'calc w=1/[\s^2^(Fo^2^)+(0.0139P)^2^+0.0000P] where P=(Fo^2^+2Fc^2^)/3'
_refine_ls_weighting_scheme calc
_refine_ls_wR_factor_gt 0.0667
_refine_ls_wR_factor_ref 0.0720
_reflns_number_gt 2650
_reflns_number_total 4046
_reflns_threshold_expression >2sigma(I)
_cod_data_source_file ja036254csi20030523_101624.cif
_cod_data_source_block cd23170
_cod_original_formula_sum 'C12 H25  Si Te Br'
_cod_database_code 4114296

loop_
_symmetry_equiv_pos_as_xyz
'x, y, z'
'-x, -y, z'
'-x+1/2, y+1/2, -z'
'x+1/2, -y+1/2, -z'

loop_
_atom_site_label
_atom_site_type_symbol
_atom_site_fract_x
_atom_site_fract_y
_atom_site_fract_z
_atom_site_U_iso_or_equiv
_atom_site_adp_type
_atom_site_occupancy
_atom_site_symmetry_multiplicity
_atom_site_calc_flag
_atom_site_refinement_flags
Br Br 0.15705(4) -0.12149(4) 0.39881(7) 0.07300(19) Uani 1 1 d .
Te Te 0.13146(3) 0.11629(3) 0.39116(4) 0.05518(13) Uani 1 1 d .
Si Si 0.2500(2) 0.37070(18) 0.03844(18) 0.0951(7) Uani 1 1 d .
C1 C 0.1347(5) 0.0946(4) 0.6002(6) 0.0656(14) Uani 1 1 d D
C2 C 0.2561(5) 0.1095(5) 0.6379(6) 0.0794(18) Uani 1 1 d .
H2A H 0.2712 0.0758 0.7177 0.095 Uiso 1 1 calc R
H2B H 0.2688 0.1764 0.6537 0.095 Uiso 1 1 calc R
C3 C 0.3377(5) 0.0756(5) 0.5344(8) 0.088(2) Uani 1 1 d .
H3A H 0.4148 0.0877 0.5620 0.105 Uiso 1 1 calc R
H3B H 0.3290 0.0079 0.5225 0.105 Uiso 1 1 calc R
C4 C 0.3159(4) 0.1252(4) 0.4092(7) 0.0677(16) Uani 1 1 d D
C5 C 0.0513(6) 0.1566(5) 0.6729(6) 0.092(2) Uani 1 1 d .
H5A H 0.0603 0.1470 0.7641 0.138 Uiso 1 1 calc R
H5B H -0.0245 0.1403 0.6479 0.138 Uiso 1 1 calc R
H5C H 0.0653 0.2219 0.6525 0.138 Uiso 1 1 calc R
C6 C 0.3766(6) 0.0888(5) 0.2896(7) 0.101(3) Uani 1 1 d .
H6A H 0.4564 0.1002 0.2980 0.152 Uiso 1 1 calc R
H6B H 0.3485 0.1212 0.2146 0.152 Uiso 1 1 calc R
H6C H 0.3634 0.0221 0.2807 0.152 Uiso 1 1 calc R
C7 C 0.1078(5) 0.2681(3) 0.3879(8) 0.0705(17) Uani 1 1 d .
H7A H 0.0311 0.2841 0.4131 0.085 Uiso 1 1 calc R
H7B H 0.1598 0.2985 0.4475 0.085 Uiso 1 1 calc R
C8 C 0.1303(6) 0.3003(4) 0.2534(7) 0.0788(19) Uani 1 1 d .
H8 H 0.0731 0.2889 0.1936 0.095 Uiso 1 1 calc R
C9 C 0.2188(5) 0.3416(5) 0.2103(6) 0.0716(19) Uani 1 1 d .
H9 H 0.2731 0.3589 0.2710 0.086 Uiso 1 1 calc R
C10 C 0.1275(8) 0.3610(9) -0.0629(8) 0.258(8) Uani 1 1 d .
H10A H 0.0726 0.4075 -0.0376 0.387 Uiso 1 1 calc R
H10B H 0.0955 0.2989 -0.0542 0.387 Uiso 1 1 calc R
H10C H 0.1489 0.3714 -0.1513 0.387 Uiso 1 1 calc R
C11 C 0.3216(8) 0.4834(7) 0.0243(9) 0.168(5) Uani 1 1 d .
H11A H 0.3771 0.4890 0.0915 0.252 Uiso 1 1 calc R
H11B H 0.2674 0.5337 0.0322 0.252 Uiso 1 1 calc R
H11C H 0.3581 0.4873 -0.0584 0.252 Uiso 1 1 calc R
C12 C 0.3553(12) 0.2839(9) -0.0240(13) 0.298(10) Uani 1 1 d .
H12A H 0.3779 0.3017 -0.1097 0.447 Uiso 1 1 calc R
H12B H 0.3219 0.2220 -0.0260 0.447 Uiso 1 1 calc R
H12C H 0.4203 0.2832 0.0317 0.447 Uiso 1 1 calc R
H1 H 0.125(4) 0.0265(15) 0.609(5) 0.075(17) Uiso 1 1 d D
H4 H 0.324(4) 0.1941(16) 0.424(5) 0.059(16) Uiso 1 1 d D

loop_
_atom_site_aniso_label
_atom_site_aniso_U_11
_atom_site_aniso_U_22
_atom_site_aniso_U_33
_atom_site_aniso_U_23
_atom_site_aniso_U_13
_atom_site_aniso_U_12
Br 0.0758(4) 0.0519(3) 0.0913(4) -0.0046(5) -0.0015(3) 0.0045(3)
Te 0.0569(2) 0.04415(19) 0.0645(2) -0.0035(2) 0.00492(19) 0.00285(18)
Si 0.1238(15) 0.0873(16) 0.0742(13) 0.0167(14) -0.0308(13) -0.0137(14)
C1 0.078(4) 0.060(4) 0.059(3) -0.001(3) 0.004(4) -0.005(3)
C2 0.101(5) 0.068(4) 0.069(4) -0.008(4) -0.020(4) 0.004(4)
C3 0.063(5) 0.061(4) 0.138(7) 0.011(5) -0.018(4) -0.009(3)
C4 0.051(3) 0.048(3) 0.103(5) -0.003(5) 0.018(3) 0.003(3)
C5 0.103(5) 0.109(6) 0.064(4) -0.024(4) 0.006(4) 0.005(4)
C6 0.077(4) 0.088(6) 0.139(7) -0.013(5) 0.028(5) 0.017(4)
C7 0.060(4) 0.044(3) 0.107(5) -0.013(4) -0.006(4) 0.012(2)
C8 0.074(4) 0.063(4) 0.099(5) 0.006(4) -0.031(5) -0.001(4)
C9 0.070(4) 0.064(4) 0.080(5) 0.003(4) -0.018(3) -0.003(3)
C10 0.214(11) 0.42(2) 0.141(9) 0.127(12) -0.096(8) -0.182(14)
C11 0.270(13) 0.145(9) 0.087(6) -0.005(6) 0.037(8) -0.100(9)
C12 0.51(3) 0.262(17) 0.118(9) -0.010(10) 0.051(15) 0.240(18)

loop_
_atom_type_symbol
_atom_type_description
_atom_type_scat_dispersion_real
_atom_type_scat_dispersion_imag
_atom_type_scat_source
C C 0.0033 0.0016 'International Tables Vol C Tables 4.2.6.8 and 6.1.1.4'
H H 0.0000 0.0000 'International Tables Vol C Tables 4.2.6.8 and 6.1.1.4'
Si Si 0.0817 0.0704 'International Tables Vol C Tables 4.2.6.8 and 6.1.1.4'
Br Br -0.2901 2.4595 'International Tables Vol C Tables 4.2.6.8 and 6.1.1.4'
Te Te -0.5308 1.6751 'International Tables Vol C Tables 4.2.6.8 and 6.1.1.4'

loop_
_geom_angle_atom_site_label_1
_geom_angle_atom_site_label_2
_geom_angle_atom_site_label_3
_geom_angle
C7 Te C1 99.0(3)
C7 Te C4 94.1(2)
C1 Te C4 84.6(2)
C10 Si C11 113.4(5)
C10 Si C12 106.6(6)
C11 Si C12 103.8(5)
C10 Si C9 112.5(4)
C11 Si C9 111.4(4)
C12 Si C9 108.5(4)
C2 C1 C5 114.2(6)
C2 C1 Te 104.7(4)
C5 C1 Te 113.5(4)
C2 C1 H1 103(3)
C5 C1 H1 116(3)
Te C1 H1 103(3)
C1 C2 C3 112.3(5)
C1 C2 H2A 109.1
C3 C2 H2A 109.1
C1 C2 H2B 109.2
C3 C2 H2B 109.2
H2A C2 H2B 107.9
C4 C3 C2 110.7(5)
C4 C3 H3A 109.5
C2 C3 H3A 109.5
C4 C3 H3B 109.5
C2 C3 H3B 109.5
H3A C3 H3B 108.1
C3 C4 C6 117.7(6)
C3 C4 Te 102.6(4)
C6 C4 Te 112.4(5)
C3 C4 H4 108(3)
C6 C4 H4 114(3)
Te C4 H4 100(3)
C1 C5 H5A 109.5
C1 C5 H5B 109.5
H5A C5 H5B 109.5
C1 C5 H5C 109.5
H5A C5 H5C 109.5
H5B C5 H5C 109.5
C4 C6 H6A 109.5
C4 C6 H6B 109.5
H6A C6 H6B 109.5
C4 C6 H6C 109.5
H6A C6 H6C 109.5
H6B C6 H6C 109.5
C8 C7 Te 107.1(4)
C8 C7 H7A 110.3
Te C7 H7A 110.3
C8 C7 H7B 110.3
Te C7 H7B 110.3
H7A C7 H7B 108.5
C9 C8 C7 127.7(6)
C9 C8 H8 116.1
C7 C8 H8 116.2
C8 C9 Si 126.6(5)
C8 C9 H9 116.7
Si C9 H9 116.7
Si C10 H10A 109.6
Si C10 H10B 109.6
H10A C10 H10B 109.3
Si C10 H10C 109.6
H10A C10 H10C 109.3
H10B C10 H10C 109.3
Si C11 H11A 109.5
Si C11 H11B 109.5
H11A C11 H11B 109.5
Si C11 H11C 109.4
H11A C11 H11C 109.5
H11B C11 H11C 109.5
Si C12 H12A 109.5
Si C12 H12B 109.4
H12A C12 H12B 109.5
Si C12 H12C 109.5
H12A C12 H12C 109.5
H12B C12 H12C 109.5

loop_
_geom_bond_atom_site_label_1
_geom_bond_atom_site_label_2
_geom_bond_distance
Te C7 2.163(5)
Te C1 2.185(6)
Te C4 2.191(5)
Si C10 1.793(8)
Si C11 1.808(9)
Si C12 1.863(11)
Si C9 1.863(7)
C1 C2 1.501(7)
C1 C5 1.518(8)
C1 H1 0.974(19)
C2 C3 1.519(8)
C2 H2A 0.9700
C2 H2B 0.9700
C3 C4 1.496(9)
C3 H3A 0.9700
C3 H3B 0.9700
C4 C6 1.521(9)
C4 H4 0.989(19)
C5 H5A 0.9600
C5 H5B 0.9600
C5 H5C 0.9600
C6 H6A 0.9600
C6 H6B 0.9600
C6 H6C 0.9600
C7 C8 1.488(9)
C7 H7A 0.9700
C7 H7B 0.9700
C8 C9 1.278(8)
C8 H8 0.9300
C9 H9 0.9300
C10 H10A 0.9619
C10 H10B 0.9619
C10 H10C 0.9619
C11 H11A 0.9600
C11 H11B 0.9600
C11 H11C 0.9600
C12 H12A 0.9600
C12 H12B 0.9600
C12 H12C 0.9600

loop_
_geom_torsion_atom_site_label_1
_geom_torsion_atom_site_label_2
_geom_torsion_atom_site_label_3
_geom_torsion_atom_site_label_4
_geom_torsion
C7 Te C1 C2 -86.9(4)
C4 Te C1 C2 6.5(4)
C7 Te C1 C5 38.3(5)
C4 Te C1 C5 131.7(5)
C5 C1 C2 C3 -159.1(6)
Te C1 C2 C3 -34.3(6)
C1 C2 C3 C4 58.0(7)
C2 C3 C4 C6 -170.3(6)
C2 C3 C4 Te -46.3(6)
C7 Te C4 C3 119.9(5)
C1 Te C4 C3 21.2(4)
C7 Te C4 C6 -112.7(5)
C1 Te C4 C6 148.6(5)
C1 Te C7 C8 167.0(4)
C4 Te C7 C8 81.8(5)
Te C7 C8 C9 -103.2(7)
C7 C8 C9 Si 173.8(5)
C10 Si C9 C8 14.3(9)
C11 Si C9 C8 142.8(7)
C12 Si C9 C8 -103.5(8)
